data_7056811
loop_
_publ_author_name
'Grice, Kyle A.'
'Patil, Renukadevi'
'Ghosh, Anandita'
'Paner, Jesse D.'
'Guerrero, Michael A.'
'Camacho, Ehxciquiel Jaeroume M.'
'Sun Cao, Phoebus'
'Niyazi, Aeshah H.'
'Zainab, Sitwat'
'Sommer, Roger D.'
'Waris, Gulam'
'Patil, Shivaputra'

_publ_section_title
;
 Understanding the structure and reactivity of the C--S linkage in
 biologically active 5-arylthio-5H-chromenopyridines
;
_journal_issue 2
_journal_name_full 'New Journal of Chemistry'
_journal_page_first 1151
_journal_paper_doi 10.1039/C7NJ03724D
_journal_volume 42
_journal_year 2018
_chemical_formula_moiety 'C21 H18 N4 O3 S'
_chemical_formula_sum 'C21 H18 N4 O3 S'
_chemical_formula_weight 406.45
_chemical_name_common SP123
_space_group_crystal_system monoclinic
_space_group_IT_number 15
_space_group_name_Hall '-C 2yc'
_space_group_name_H-M_alt 'C 1 2/c 1'
_symmetry_space_group_name_Hall '-C 2yc'
_symmetry_space_group_name_H-M 'C 1 2/c 1'
_atom_sites_solution_hydrogens mixed
_audit_update_record
;
2017-09-28 deposited with the CCDC.
2017-12-11 downloaded from the CCDC.
;
_cell_angle_alpha 90
_cell_angle_beta 112.052(2)
_cell_angle_gamma 90
_cell_formula_units_Z 8
_cell_length_a 21.6226(4)
_cell_length_b 14.4826(4)
_cell_length_c 13.0479(3)
_cell_measurement_reflns_used 865
_cell_measurement_temperature 100.(2)
_cell_measurement_theta_max 33.7986
_cell_measurement_theta_min 1.7425
_cell_volume 3787.05(16)
_computing_cell_refinement 'APEX3 v2016.1-0 (Bruker AXS)'
_computing_data_collection 'Bruker Instrument Service v2013.12.0.0'
_computing_data_reduction 'SAINT V8.37A (Bruker AXS Inc., 2015)'
_computing_molecular_graphics 'shelXle (C.B. Huebschle, rev 833)'
_computing_structure_refinement 'SHELXL-2016/6 (Sheldrick, 2016)'
_diffrn_ambient_temperature 100.(2)
_diffrn_detector_area_resol_mean 8.3333
_diffrn_measured_fraction_theta_full 0.999
_diffrn_measured_fraction_theta_max 0.999
_diffrn_measurement_device_type 'Bruker-Nonius X8 Kappa APEX II'
_diffrn_measurement_method 'phi and omega scans'
_diffrn_radiation_monochromator graphite
_diffrn_radiation_type MoK\a
_diffrn_radiation_wavelength 0.71073
_diffrn_reflns_av_R_equivalents 0.0338
_diffrn_reflns_av_unetI/netI 0.0206
_diffrn_reflns_limit_h_max 30
_diffrn_reflns_limit_h_min -30
_diffrn_reflns_limit_k_max 20
_diffrn_reflns_limit_k_min -20
_diffrn_reflns_limit_l_max 18
_diffrn_reflns_limit_l_min -18
_diffrn_reflns_number 46344
_diffrn_reflns_theta_full 30.54
_diffrn_reflns_theta_max 30.54
_diffrn_reflns_theta_min 1.74
_diffrn_source 'fine-focus sealed tube'
_exptl_absorpt_coefficient_mu 0.203
_exptl_absorpt_correction_T_max 0.97
_exptl_absorpt_correction_T_min 0.92
_exptl_absorpt_correction_type multi-scan
_exptl_absorpt_process_details 'SADABS V2014/5 (Bruker AXS Inc.)'
_exptl_crystal_colour 'pale yellow'
_exptl_crystal_density_diffrn 1.426
_exptl_crystal_density_method 'not measured'
_exptl_crystal_description needle
_exptl_crystal_F_000 1696
_exptl_crystal_size_max 0.343
_exptl_crystal_size_mid 0.160
_exptl_crystal_size_min 0.136
_refine_diff_density_max 0.333
_refine_diff_density_min -0.743
_refine_ls_extinction_method none
_refine_ls_goodness_of_fit_ref 1.029
_refine_ls_hydrogen_treatment mixed
_refine_ls_matrix_type full
_refine_ls_number_parameters 280
_refine_ls_number_reflns 5803
_refine_ls_number_restraints 2
_refine_ls_restrained_S_all 1.029
_refine_ls_R_factor_all 0.0560
_refine_ls_R_factor_gt 0.0393
_refine_ls_shift/su_max 0.001
_refine_ls_shift/su_mean 0.000
_refine_ls_structure_factor_coef Fsqd
_refine_ls_weighting_details 'w=1/[\s^2^(Fo^2^)+(0.0428P)^2^+3.4981P] where P=(Fo^2^+2Fc^2^)/3'
_refine_ls_weighting_scheme calc
_refine_ls_wR_factor_gt 0.0945
_refine_ls_wR_factor_ref 0.1053
_reflns_number_gt 4575
_reflns_number_total 5803
_reflns_threshold_expression 'I > 2\s(I)'
_cod_data_source_file c7nj03724d2.cif
_cod_data_source_block rds526
_cod_depositor_comments 'Adding full bibliography for 7056810--7056811.cif.'
_cod_database_code 7056811

loop_
_space_group_symop_operation_xyz
'x, y, z'
'-x, y, -z+1/2'
'x+1/2, y+1/2, z'
'-x+1/2, y+1/2, -z+1/2'
'-x, -y, -z'
'x, -y, z-1/2'
'-x+1/2, -y+1/2, -z'
'x+1/2, -y+1/2, z-1/2'

loop_
_atom_site_type_symbol
_atom_site_label
_atom_site_fract_x
_atom_site_fract_y
_atom_site_fract_z
_atom_site_U_iso_or_equiv
_atom_site_adp_type
_atom_site_calc_flag
_atom_site_refinement_flags_adp
_atom_site_refinement_flags_posn
_atom_site_occupancy
S S1 0.11656(2) 0.53801(3) 0.27474(2) 0.03700(11) Uani d . . 1
O O1 0.21943(6) 0.60312(7) 0.60019(7) 0.0357(2) Uani d . . 1
O O2 0.04849(7) 0.79138(7) 0.63638(9) 0.0446(3) Uani d . . 1
O O3 0.12294(5) 0.26698(6) 0.61798(7) 0.02655(19) Uani d . . 1
N N1 0.31833(7) 0.55070(8) 0.61283(8) 0.0328(3) Uani d . . 1
N N2 0.42390(7) 0.50234(10) 0.63825(9) 0.0370(3) Uani d . D 1
H H2A 0.4316(10) 0.5062(14) 0.7096(14) 0.050(5) Uiso d . D 1
H H2B 0.4583(9) 0.5004(15) 0.6158(17) 0.058(6) Uiso d . D 1
N N3 0.43786(7) 0.48897(9) 0.37905(9) 0.0373(3) Uani d . . 1
N N4 0.26886(8) 0.57226(9) 0.27125(9) 0.0357(3) Uani d . D 1
H H4A 0.2950(10) 0.5412(15) 0.2452(18) 0.066(7) Uiso d . D 1
H H4B 0.2267(8) 0.5694(13) 0.2306(15) 0.043(5) Uiso d . D 1
C C1 0.36350(8) 0.53105(9) 0.56893(9) 0.0318(3) Uani d . . 1
C C2 0.34842(8) 0.53763(9) 0.45336(9) 0.0314(3) Uani d . . 1
C C3 0.28515(8) 0.56869(9) 0.38315(9) 0.0321(3) Uani d . . 1
C C4 0.23942(8) 0.59638(9) 0.43063(9) 0.0321(3) Uani d . . 1
C C5 0.25999(8) 0.58317(9) 0.54444(10) 0.0317(3) Uani d . . 1
C C6 0.17119(8) 0.63106(10) 0.36419(10) 0.0342(3) Uani d . . 1
H H6 0.175966 0.680226 0.313858 0.041 Uiso calc U R 1
C C7 0.13884(8) 0.67442(9) 0.43575(10) 0.0334(3) Uani d . . 1
C C8 0.16321(8) 0.65662(9) 0.54824(10) 0.0336(3) Uani d . . 1
C C9 0.13413(8) 0.69250(9) 0.61837(10) 0.0351(3) Uani d . . 1
H H9 0.151596 0.677746 0.694907 0.042 Uiso calc U R 1
C C10 0.07954(9) 0.74982(9) 0.57502(11) 0.0366(3) Uani d . . 1
C C11 0.05302(9) 0.76922(10) 0.46100(11) 0.0383(3) Uani d . . 1
H H11 0.015027 0.807954 0.430546 0.046 Uiso calc U R 1
C C12 0.08275(8) 0.73143(10) 0.39399(11) 0.0366(3) Uani d . . 1
H H12 0.064552 0.744541 0.317028 0.044 Uiso calc U R 1
C C13 0.39765(8) 0.51150(9) 0.41164(9) 0.0323(3) Uani d . . 1
C C14 0.07990(11) 0.78049(12) 0.75378(13) 0.0488(4) Uani d . . 1
H H14A 0.058409 0.821336 0.790368 0.073 Uiso calc U R 1
H H14B 0.127286 0.796437 0.777655 0.073 Uiso calc U R 1
H H14C 0.075507 0.716248 0.773657 0.073 Uiso calc U R 1
C C15 0.12026(7) 0.45690(9) 0.37805(10) 0.0285(3) Uani d . . 1
C C16 0.17497(7) 0.39921(10) 0.42287(11) 0.0299(3) Uani d . . 1
H H16 0.210866 0.403581 0.397901 0.036 Uiso calc U R 1
C C17 0.17806(7) 0.33483(9) 0.50409(10) 0.0273(3) Uani d . . 1
H H17 0.21606 0.296178 0.535107 0.033 Uiso calc U R 1
C C18 0.12508(6) 0.32777(8) 0.53918(9) 0.0233(2) Uani d . . 1
C C19 0.06987(6) 0.38544(9) 0.49499(10) 0.0248(2) Uani d . . 1
H H19 0.033807 0.38059 0.519495 0.03 Uiso calc U R 1
C C20 0.06760(7) 0.45004(9) 0.41505(10) 0.0265(3) Uani d . . 1
H H20 0.030089 0.489736 0.38538 0.032 Uiso calc U R 1
C C21 0.17526(7) 0.20030(9) 0.65680(11) 0.0320(3) Uani d . . 1
H H21A 0.167272 0.15941 0.710393 0.048 Uiso calc U R 1
H H21B 0.218082 0.231979 0.692361 0.048 Uiso calc U R 1
H H21C 0.176345 0.163763 0.594278 0.048 Uiso calc U R 1

loop_
_atom_site_aniso_label
_atom_site_aniso_U_11
_atom_site_aniso_U_22
_atom_site_aniso_U_33
_atom_site_aniso_U_12
_atom_site_aniso_U_13
_atom_site_aniso_U_23
S1 0.0537(2) 0.04109(19) 0.01213(13) -0.02206(17) 0.00773(13) -0.00167(12)
O1 0.0510(6) 0.0411(5) 0.0124(4) -0.0021(5) 0.0089(4) 0.0054(4)
O2 0.0733(8) 0.0256(5) 0.0283(5) 0.0045(5) 0.0117(5) 0.0010(4)
O3 0.0321(5) 0.0269(4) 0.0206(4) -0.0040(4) 0.0099(4) 0.0015(3)
N1 0.0498(7) 0.0354(6) 0.0103(4) -0.0087(5) 0.0081(4) 0.0013(4)
N2 0.0514(8) 0.0474(7) 0.0109(4) -0.0073(6) 0.0102(5) 0.0023(4)
N3 0.0591(8) 0.0384(6) 0.0121(4) -0.0127(6) 0.0107(5) -0.0013(4)
N4 0.0544(8) 0.0396(6) 0.0092(4) -0.0142(6) 0.0074(5) 0.0002(4)
C1 0.0510(8) 0.0306(6) 0.0109(5) -0.0141(6) 0.0085(5) -0.0006(4)
C2 0.0524(9) 0.0298(6) 0.0104(5) -0.0171(6) 0.0099(5) -0.0015(4)
C3 0.0545(9) 0.0282(6) 0.0098(5) -0.0187(6) 0.0076(5) -0.0006(4)
C4 0.0505(8) 0.0315(6) 0.0104(5) -0.0169(6) 0.0071(5) 0.0007(4)
C5 0.0496(8) 0.0310(6) 0.0118(5) -0.0125(6) 0.0086(5) 0.0009(4)
C6 0.0509(9) 0.0338(7) 0.0120(5) -0.0186(6) 0.0052(5) 0.0028(4)
C7 0.0497(8) 0.0279(6) 0.0159(5) -0.0149(6) 0.0048(5) 0.0032(4)
C8 0.0492(8) 0.0284(6) 0.0170(5) -0.0098(6) 0.0055(5) 0.0032(5)
C9 0.0544(9) 0.0275(6) 0.0169(5) -0.0079(6) 0.0060(6) 0.0022(5)
C10 0.0575(9) 0.0210(6) 0.0253(6) -0.0092(6) 0.0087(6) 0.0001(5)
C11 0.0539(9) 0.0242(6) 0.0264(6) -0.0094(6) 0.0031(6) 0.0055(5)
C12 0.0527(9) 0.0287(6) 0.0185(5) -0.0148(6) 0.0020(6) 0.0057(5)
C13 0.0549(9) 0.0296(6) 0.0092(5) -0.0160(6) 0.0082(5) -0.0020(4)
C14 0.0769(13) 0.0369(8) 0.0273(7) 0.0062(8) 0.0135(8) -0.0036(6)
C15 0.0404(7) 0.0284(6) 0.0168(5) -0.0116(5) 0.0110(5) -0.0036(4)
C16 0.0347(7) 0.0339(6) 0.0266(6) -0.0117(5) 0.0177(5) -0.0068(5)
C17 0.0278(6) 0.0288(6) 0.0258(6) -0.0050(5) 0.0109(5) -0.0043(5)
C18 0.0296(6) 0.0234(5) 0.0167(5) -0.0076(5) 0.0086(4) -0.0038(4)
C19 0.0286(6) 0.0281(6) 0.0201(5) -0.0051(5) 0.0120(5) -0.0043(4)
C20 0.0336(7) 0.0263(6) 0.0183(5) -0.0038(5) 0.0083(5) -0.0037(4)
C21 0.0399(8) 0.0233(6) 0.0292(6) -0.0018(5) 0.0087(6) -0.0007(5)

loop_
_atom_type_symbol
_atom_type_description
_atom_type_scat_dispersion_real
_atom_type_scat_dispersion_imag
_atom_type_scat_source
C C 0.0033 0.0016 'International Tables Vol C Tables 4.2.6.8 and 6.1.1.4'
N N 0.0061 0.0033 'International Tables Vol C Tables 4.2.6.8 and 6.1.1.4'
O O 0.0106 0.0060 'International Tables Vol C Tables 4.2.6.8 and 6.1.1.4'
S S 0.1246 0.1234 'International Tables Vol C Tables 4.2.6.8 and 6.1.1.4'
H H 0.0000 0.0000 'International Tables Vol C Tables 4.2.6.8 and 6.1.1.4'

loop_
_geom_angle_atom_site_label_1
_geom_angle_atom_site_label_2
_geom_angle_atom_site_label_3
_geom_angle
C15 S1 C6 99.49(6)
C5 O1 C8 118.64(10)
C10 O2 C14 116.06(13)
C18 O3 C21 117.14(10)
C5 N1 C1 116.77(11)
C1 N2 H2A 116.1(13)
C1 N2 H2B 120.3(14)
H2A N2 H2B 119.7(19)
C3 N4 H4A 116.5(15)
C3 N4 H4B 116.1(13)
H4A N4 H4B 115.(2)
N1 C1 N2 117.33(11)
N1 C1 C2 121.83(14)
N2 C1 C2 120.81(14)
C3 C2 C13 121.55(11)
C3 C2 C1 119.53(14)
C13 C2 C1 118.92(13)
N4 C3 C2 120.38(14)
N4 C3 C4 121.11(14)
C2 C3 C4 118.51(11)
C5 C4 C3 115.70(14)
C5 C4 C6 121.08(13)
C3 C4 C6 123.07(11)
N1 C5 O1 110.81(10)
N1 C5 C4 127.38(14)
O1 C5 C4 121.81(14)
C4 C6 C7 111.76(10)
C4 C6 S1 111.93(10)
C7 C6 S1 110.82(10)
C4 C6 H6 107.4
C7 C6 H6 107.4
S1 C6 H6 107.4
C8 C7 C12 116.89(14)
C8 C7 C6 120.10(14)
C12 C7 C6 122.98(12)
C7 C8 O1 122.51(14)
C7 C8 C9 122.79(15)
O1 C8 C9 114.68(11)
C10 C9 C8 118.94(12)
C10 C9 H9 120.5
C8 C9 H9 120.5
O2 C10 C9 124.03(12)
O2 C10 C11 115.97(14)
C9 C10 C11 120.00(15)
C12 C11 C10 119.31(15)
C12 C11 H11 120.3
C10 C11 H11 120.3
C11 C12 C7 122.03(12)
C11 C12 H12 119.0
C7 C12 H12 119.0
N3 C13 C2 178.78(14)
O2 C14 H14A 109.5
O2 C14 H14B 109.5
H14A C14 H14B 109.5
O2 C14 H14C 109.5
H14A C14 H14C 109.5
H14B C14 H14C 109.5
C16 C15 C20 119.25(12)
C16 C15 S1 120.65(10)
C20 C15 S1 120.10(11)
C15 C16 C17 120.92(12)
C15 C16 H16 119.5
C17 C16 H16 119.5
C18 C17 C16 119.34(13)
C18 C17 H17 120.3
C16 C17 H17 120.3
O3 C18 C17 124.09(12)
O3 C18 C19 115.59(11)
C17 C18 C19 120.32(11)
C20 C19 C18 119.90(12)
C20 C19 H19 120.1
C18 C19 H19 120.1
C19 C20 C15 120.26(13)
C19 C20 H20 119.9
C15 C20 H20 119.9
O3 C21 H21A 109.5
O3 C21 H21B 109.5
H21A C21 H21B 109.5
O3 C21 H21C 109.5
H21A C21 H21C 109.5
H21B C21 H21C 109.5

loop_
_geom_bond_atom_site_label_1
_geom_bond_atom_site_label_2
_geom_bond_distance
S1 C15 1.7670(13)
S1 C6 1.8810(13)
O1 C5 1.3642(18)
O1 C8 1.3853(18)
O2 C10 1.363(2)
O2 C14 1.4323(18)
O3 C18 1.3676(14)
O3 C21 1.4278(17)
N1 C5 1.3280(19)
N1 C1 1.335(2)
N2 C1 1.345(2)
N2 H2A 0.884(16)
N2 H2B 0.897(17)
N3 C13 1.149(2)
N4 C3 1.3684(15)
N4 H4A 0.883(17)
N4 H4B 0.867(15)
C1 C2 1.4212(15)
C2 C3 1.404(2)
C2 C13 1.417(2)
C3 C4 1.408(2)
C4 C5 1.3941(16)
C4 C6 1.490(2)
C6 C7 1.499(2)
C6 H6 1.0
C7 C8 1.3849(17)
C7 C12 1.398(2)
C8 C9 1.391(2)
C9 C10 1.379(2)
C9 H9 0.95
C10 C11 1.4073(19)
C11 C12 1.378(2)
C11 H11 0.95
C12 H12 0.95
C14 H14A 0.98
C14 H14B 0.98
C14 H14C 0.98
C15 C16 1.386(2)
C15 C20 1.3973(19)
C16 C17 1.3941(19)
C16 H16 0.95
C17 C18 1.3881(18)
C17 H17 0.95
C18 C19 1.3921(18)
C19 C20 1.3882(17)
C19 H19 0.95
C20 H20 0.95
C21 H21A 0.98
C21 H21B 0.98
C21 H21C 0.98

loop_
_geom_hbond_atom_site_label_D
_geom_hbond_atom_site_label_H
_geom_hbond_atom_site_label_A
_geom_hbond_site_symmetry_A
_geom_hbond_distance_DH
_geom_hbond_distance_HA
_geom_hbond_distance_DA
_geom_hbond_angle_DHA
N2 H2A N3 6_566 0.884(16) 2.165(17) 3.0441(15) 173.0(18)
N2 H2B N3 5_666 0.897(17) 2.225(18) 3.084(2) 159.9(19)
N4 H4A N1 6_565 0.883(17) 2.380(19) 3.2013(18) 155.(2)
N4 H4B S1 . 0.867(15) 2.689(17) 3.3474(16) 133.6(16)

loop_
_geom_torsion_atom_site_label_1
_geom_torsion_atom_site_label_2
_geom_torsion_atom_site_label_3
_geom_torsion_atom_site_label_4
_geom_torsion
C5 N1 C1 N2 176.88(12)
C5 N1 C1 C2 -4.72(19)
N1 C1 C2 C3 2.27(19)
N2 C1 C2 C3 -179.38(12)
N1 C1 C2 C13 -176.99(12)
N2 C1 C2 C13 1.36(19)
C13 C2 C3 N4 1.65(19)
C1 C2 C3 N4 -177.59(12)
C13 C2 C3 C4 -177.96(12)
C1 C2 C3 C4 2.80(18)
N4 C3 C4 C5 175.46(12)
C2 C3 C4 C5 -4.93(18)
N4 C3 C4 C6 -0.04(19)
C2 C3 C4 C6 179.57(12)
C1 N1 C5 O1 -178.04(11)
C1 N1 C5 C4 2.3(2)
C8 O1 C5 N1 165.51(11)
C8 O1 C5 C4 -14.82(18)
C3 C4 C5 N1 2.6(2)
C6 C4 C5 N1 178.16(13)
C3 C4 C5 O1 -177.03(12)
C6 C4 C5 O1 -1.4(2)
C5 C4 C6 C7 17.04(17)
C3 C4 C6 C7 -167.70(12)
C5 C4 C6 S1 -107.94(13)
C3 C4 C6 S1 67.32(14)
C15 S1 C6 C4 58.29(11)
C15 S1 C6 C7 -67.20(11)
C4 C6 C7 C8 -17.84(17)
S1 C6 C7 C8 107.75(13)
C4 C6 C7 C12 164.01(12)
S1 C6 C7 C12 -70.40(14)
C12 C7 C8 O1 -178.35(12)
C6 C7 C8 O1 3.4(2)
C12 C7 C8 C9 0.3(2)
C6 C7 C8 C9 -177.99(13)
C5 O1 C8 C7 13.87(19)
C5 O1 C8 C9 -164.85(12)
C7 C8 C9 C10 -1.4(2)
O1 C8 C9 C10 177.32(12)
C14 O2 C10 C9 6.4(2)
C14 O2 C10 C11 -173.01(13)
C8 C9 C10 O2 -177.65(13)
C8 C9 C10 C11 1.7(2)
O2 C10 C11 C12 178.49(12)
C9 C10 C11 C12 -0.9(2)
C10 C11 C12 C7 -0.2(2)
C8 C7 C12 C11 0.6(2)
C6 C7 C12 C11 178.76(13)
C6 S1 C15 C16 -79.70(12)
C6 S1 C15 C20 100.62(11)
C20 C15 C16 C17 -0.07(19)
S1 C15 C16 C17 -179.75(10)
C15 C16 C17 C18 0.92(19)
C21 O3 C18 C17 -7.23(16)
C21 O3 C18 C19 173.61(10)
C16 C17 C18 O3 179.85(11)
C16 C17 C18 C19 -1.03(18)
O3 C18 C19 C20 179.50(10)
C17 C18 C19 C20 0.31(18)
C18 C19 C20 C15 0.55(18)
C16 C15 C20 C19 -0.66(18)
S1 C15 C20 C19 179.02(9)
